data_2204194
loop_
_publ_author_name
'Efr\'en V. Garc\'ia-B\'aez'
'Beatriz A. L\'opez-Romero'
'Francisco J. Mart\'inez-Mart\'inez'
'Herbert H\"opfl'
'Itzia I. Padilla-Mart\'inez'

_publ_section_title
;
 Dimethyl <i>N,N</i>'-(1,2-phenylene)dicarbamate
;
_journal_issue 9
_journal_name_full 'Acta Crystallographica Section E'
_journal_page_first o1488
_journal_page_last o1490
_journal_paper_doi 10.1107/S1600536804018690
_journal_volume 60
_journal_year 2004
_chemical_formula_iupac 'C10 H12 N2 O4'
_chemical_formula_moiety 'C10 H12 N2 O4'
_chemical_formula_sum 'C10 H12 N2 O4'
_chemical_formula_weight 224.22
_chemical_name_systematic
;
Dimethyl N,N'-(1,2-phenylene)dicarbamate
;
_space_group_IT_number 7
_symmetry_cell_setting monoclinic
_symmetry_space_group_name_Hall 'P -2yac'
_symmetry_space_group_name_H-M 'P 1 n 1'
_atom_sites_solution_hydrogens geom
_atom_sites_solution_primary direct
_atom_sites_solution_secondary difmap
_audit_creation_method SHELXL-97
_cell_angle_alpha 90.00
_cell_angle_beta 100.181(3)
_cell_angle_gamma 90.00
_cell_formula_units_Z 2
_cell_length_a 9.3056(19)
_cell_length_b 4.8400(10)
_cell_length_c 11.843(2)
_cell_measurement_reflns_used 600
_cell_measurement_temperature 293(2)
_cell_measurement_theta_max 25
_cell_measurement_theta_min 20
_cell_volume 525.00(18)
_computing_cell_refinement 'SAINT (Bruker, 2000)'
_computing_data_collection 'SMART (Bruker, 2000)'
_computing_data_reduction 'SAINT  '
_computing_molecular_graphics 'SHELXTL (Bruker, 2000)'
_computing_publication_material 'SHELXL97 and WinGX2003 (Farrugia, 1999)'
_computing_structure_refinement 'SHELXL97 (Sheldrick, 1997)'
_computing_structure_solution 'SHELXS (Sheldrick, 1997)'
_diffrn_ambient_temperature 100(2)
_diffrn_measured_fraction_theta_full 0.994
_diffrn_measured_fraction_theta_max 0.994
_diffrn_measurement_device 'Bruker SMART Area-detector'
_diffrn_measurement_method '\f and \w'
_diffrn_radiation_monochromator graphite
_diffrn_radiation_source 'fine-focus sealed tube'
_diffrn_radiation_type MoK\a
_diffrn_radiation_wavelength 0.71073
_diffrn_reflns_av_R_equivalents 0.0240
_diffrn_reflns_av_sigmaI/netI 0.0263
_diffrn_reflns_limit_h_max 12
_diffrn_reflns_limit_h_min -11
_diffrn_reflns_limit_k_max 6
_diffrn_reflns_limit_k_min -6
_diffrn_reflns_limit_l_max 14
_diffrn_reflns_limit_l_min -15
_diffrn_reflns_number 4221
_diffrn_reflns_theta_full 27.51
_diffrn_reflns_theta_max 27.51
_diffrn_reflns_theta_min 2.57
_diffrn_standards_number 0
_exptl_absorpt_coefficient_mu 0.111
_exptl_absorpt_correction_type none
_exptl_crystal_colour colourless
_exptl_crystal_density_diffrn 1.418
_exptl_crystal_density_method 'not measured'
_exptl_crystal_description block
_exptl_crystal_F_000 236
_exptl_crystal_size_max 0.52
_exptl_crystal_size_mid 0.42
_exptl_crystal_size_min 0.36
_refine_diff_density_max 0.253
_refine_diff_density_min -0.243
_refine_ls_extinction_method none
_refine_ls_goodness_of_fit_ref 1.097
_refine_ls_hydrogen_treatment constr
_refine_ls_matrix_type full
_refine_ls_number_parameters 145
_refine_ls_number_reflns 1203
_refine_ls_number_restraints 2
_refine_ls_restrained_S_all 1.096
_refine_ls_R_factor_all 0.0316
_refine_ls_R_factor_gt 0.0307
_refine_ls_shift/su_max 0.000
_refine_ls_shift/su_mean 0.000
_refine_ls_structure_factor_coef Fsqd
_refine_ls_weighting_details 'calc w = 1/[\s^2^(Fo^2^)+(0.0548P)^2^+0.0358P] where P = (Fo^2^+2Fc^2^)/3'
_refine_ls_weighting_scheme calc
_refine_ls_wR_factor_gt 0.0804
_refine_ls_wR_factor_ref 0.0811
_reflns_number_gt 1168
_reflns_number_total 1203
_reflns_threshold_expression I>2\s(I)
_cod_data_source_file lh6247.cif
_cod_data_source_block I
_cod_original_cell_volume 525.00(19)
_cod_original_sg_symbol_H-M 'P n'
_cod_database_code 2204194
_cod_database_fobs_code 2204194

loop_
_symmetry_equiv_pos_as_xyz
x,y,z
1/2+x,-y,1/2+z

loop_
_atom_site_aniso_label
_atom_site_aniso_U_11
_atom_site_aniso_U_22
_atom_site_aniso_U_33
_atom_site_aniso_U_12
_atom_site_aniso_U_13
_atom_site_aniso_U_23
O8 0.0206(7) 0.0162(6) 0.0251(7) 0.0026(5) 0.0026(5) -0.0001(5)
O9 0.0185(7) 0.0199(6) 0.0235(7) 0.0020(5) 0.0018(5) -0.0030(5)
O12 0.0221(7) 0.0304(7) 0.0280(7) 0.0063(6) 0.0083(5) 0.0053(6)
O13 0.0240(7) 0.0294(8) 0.0215(7) 0.0052(6) 0.0065(5) 0.0090(6)
N7 0.0183(8) 0.0139(7) 0.0238(8) 0.0013(6) 0.0051(6) 0.0004(6)
N11 0.0162(7) 0.0247(8) 0.0213(7) 0.0028(6) 0.0053(5) 0.0057(6)
C1 0.0199(9) 0.0168(8) 0.0170(8) -0.0001(7) 0.0023(6) -0.0027(7)
C2 0.0199(9) 0.0195(8) 0.0178(8) 0.0004(7) 0.0027(6) 0.0006(7)
C3 0.0191(9) 0.0305(10) 0.0287(10) -0.0010(8) 0.0008(7) 0.0080(8)
C4 0.0232(10) 0.0339(12) 0.0297(10) 0.0012(9) -0.0055(8) 0.0080(9)
C5 0.0315(11) 0.0275(10) 0.0203(9) -0.0004(8) -0.0036(7) 0.0077(8)
C6 0.0245(9) 0.0201(9) 0.0212(9) -0.0041(7) 0.0035(7) 0.0010(7)
C8 0.0185(9) 0.0200(9) 0.0138(8) 0.0007(7) 0.0056(6) 0.0021(6)
C10 0.0174(9) 0.0247(10) 0.0313(11) -0.0013(7) -0.0009(7) -0.0043(8)
C12 0.0180(9) 0.0201(9) 0.0179(8) -0.0022(7) 0.0016(6) -0.0008(7)
C14 0.0273(10) 0.0337(10) 0.0204(9) 0.0010(9) 0.0062(7) 0.0061(8)

loop_
_atom_site_label
_atom_site_fract_x
_atom_site_fract_y
_atom_site_fract_z
_atom_site_U_iso_or_equiv
_atom_site_thermal_displace_type
_atom_site_occupancy
_atom_site_type_symbol
O8 -0.19061(14) 0.1083(3) 0.10711(12) 0.0208(4) Uani 1.000 O
O9 -0.35873(14) 0.4484(3) 0.09391(12) 0.0209(4) Uani 1.000 O
O12 0.27835(16) 0.8008(3) -0.01981(13) 0.0264(4) Uani 1.000 O
O13 0.09521(15) 1.1075(3) -0.06882(12) 0.0247(4) Uani 1.000 O
N7 -0.12992(17) 0.5497(3) 0.16398(13) 0.0185(4) Uani 1.000 N
N11 0.08810(17) 0.8377(3) 0.07911(14) 0.0205(4) Uani 1.000 N
C1 0.0202(2) 0.4979(4) 0.20952(15) 0.0180(5) Uani 1.000 C
C2 0.1292(2) 0.6385(4) 0.16561(16) 0.0191(5) Uani 1.000 C
C3 0.2751(2) 0.5854(4) 0.21131(19) 0.0265(6) Uani 1.000 C
C4 0.3108(2) 0.3919(5) 0.2986(2) 0.0302(6) Uani 1.000 C
C5 0.2023(3) 0.2534(5) 0.34212(18) 0.0274(6) Uani 1.000 C
C6 0.0572(2) 0.3093(4) 0.29873(16) 0.0220(5) Uani 1.000 C
C8 -0.22298(19) 0.3497(4) 0.12072(14) 0.0171(5) Uani 1.000 C
C10 -0.4680(2) 0.2582(4) 0.03770(18) 0.0251(6) Uani 1.000 C
C12 0.1666(2) 0.9051(4) -0.00369(15) 0.0189(5) Uani 1.000 C
C14 0.1645(2) 1.1978(5) -0.16184(17) 0.0269(6) Uani 1.000 C
H3 0.34861 0.67944 0.18342 0.0318 Uiso 1.000 H
H4 0.40834 0.35526 0.32795 0.0362 Uiso 1.000 H
H5 0.22683 0.12353 0.40020 0.0329 Uiso 1.000 H
H6 -0.01593 0.22064 0.32928 0.0264 Uiso 1.000 H
H7 -0.16190 0.71632 0.16437 0.0222 Uiso 1.000 H
H10A -0.56115 0.34899 0.02257 0.0377 Uiso 1.000 H
H10B -0.47330 0.10144 0.08646 0.0377 Uiso 1.000 H
H10C -0.44221 0.19776 -0.03330 0.0377 Uiso 1.000 H
H11 0.00703 0.92341 0.07857 0.0246 Uiso 1.000 H
H14A 0.10743 1.34220 -0.20354 0.0404 Uiso 1.000 H
H14B 0.17174 1.04517 -0.21230 0.0404 Uiso 1.000 H
H14C 0.26042 1.26619 -0.13172 0.0404 Uiso 1.000 H

loop_
_atom_type_symbol
_atom_type_description
_atom_type_scat_dispersion_real
_atom_type_scat_dispersion_imag
_atom_type_scat_source
C C 0.0033 0.0016 'International Tables Vol C Tables 4.2.6.8 and 6.1.1.4'
H H 0.0000 0.0000 'International Tables Vol C Tables 4.2.6.8 and 6.1.1.4'
N N 0.0061 0.0033 'International Tables Vol C Tables 4.2.6.8 and 6.1.1.4'
O O 0.0106 0.0060 'International Tables Vol C Tables 4.2.6.8 and 6.1.1.4'

loop_
_geom_angle_atom_site_label_1
_geom_angle_atom_site_label_2
_geom_angle_atom_site_label_3
_geom_angle
_geom_angle_publ_flag
C8 O9 C10 116.17(15) no
C12 O13 C14 114.63(15) no
C1 N7 C8 122.75(15) no
C2 N11 C12 125.17(16) no
C1 N7 H7 118.62 no
C8 N7 H7 118.62 no
C2 N11 H11 117.41 no
C12 N11 H11 117.42 no
N7 C1 C2 120.03(16) no
N7 C1 C6 119.72(16) no
C2 C1 C6 120.24(17) no
C1 C2 C3 119.18(18) no
N11 C2 C1 118.85(17) no
N11 C2 C3 121.93(17) no
C2 C3 C4 120.07(18) no
C3 C4 C5 120.56(19) no
C4 C5 C6 119.7(2) no
C1 C6 C5 120.27(18) no
O8 C8 O9 123.68(17) yes
O8 C8 N7 125.65(17) yes
O9 C8 N7 110.67(16) yes
O12 C12 N11 127.11(18) yes
O13 C12 N11 108.27(16) yes
O12 C12 O13 124.59(17) yes
C2 C3 H3 119.95 no
C4 C3 H3 119.98 no
C3 C4 H4 119.69 no
C5 C4 H4 119.75 no
C4 C5 H5 120.17 no
C6 C5 H5 120.17 no
C1 C6 H6 119.85 no
C5 C6 H6 119.89 no
O9 C10 H10A 109.46 no
O9 C10 H10B 109.47 no
O9 C10 H10C 109.47 no
H10A C10 H10B 109.47 no
H10A C10 H10C 109.47 no
H10B C10 H10C 109.48 no
O13 C14 H14A 109.44 no
O13 C14 H14B 109.45 no
O13 C14 H14C 109.47 no
H14A C14 H14B 109.47 no
H14A C14 H14C 109.49 no
H14B C14 H14C 109.50 no

loop_
_geom_bond_atom_site_label_1
_geom_bond_atom_site_label_2
_geom_bond_distance
_geom_bond_publ_flag
O8 C8 1.224(2) yes
O9 C8 1.335(2) yes
O9 C10 1.444(2) yes
O12 C12 1.201(2) yes
O13 C12 1.347(2) yes
O13 C14 1.439(2) yes
N7 C1 1.428(2) yes
N7 C8 1.339(2) yes
N11 C2 1.410(2) yes
N11 C12 1.362(2) yes
N7 H7 0.8599 no
N11 H11 0.8600 no
C1 C6 1.393(3) no
C1 C2 1.396(3) no
C2 C3 1.394(3) no
C3 C4 1.391(3) no
C4 C5 1.385(3) no
C5 C6 1.384(3) no
C3 H3 0.9296 no
C4 H4 0.9298 no
C5 H5 0.9300 no
C6 H6 0.9302 no
C10 H10A 0.9600 no
C10 H10B 0.9600 no
C10 H10C 0.9600 no
C14 H14A 0.9600 no
C14 H14B 0.9600 no
C14 H14C 0.9597 no

loop_
_geom_contact_atom_site_label_1
_geom_contact_atom_site_label_2
_geom_contact_distance
_geom_contact_site_symmetry_2
_geom_contact_publ_flag
O8 N7 2.819(2) 1_545 no
O8 N11 2.976(2) 1_545 no
O8 C6 3.093(2) . no
O9 C14 3.335(3) 2_475 no
O12 C3 2.934(3) . no
O12 C10 3.220(3) 1_665 no
O8 H7 2.0166 1_545 no
O8 H11 2.1254 1_545 no
O8 H5 2.6811 2_454 no
O8 H14B 2.7812 2_465 no
O8 H6 2.8894 . no
O8 H10B 2.5988 . no
O8 H10C 2.6567 . no
O9 H14A 2.6735 2_475 no
O12 H3 2.4514 . no
O12 H10A 2.6457 1_655 no
O12 H10B 2.8309 1_665 no
O12 H14B 2.6039 . no
O12 H14C 2.8985 1_545 no
O12 H14C 2.6038 . no
O12 H6 2.8424 2_564 no
N7 O8 2.819(2) 1_565 no
N7 N11 2.791(2) . no
N7 C14 3.287(3) 2_475 no
N11 O8 2.976(2) 1_565 no
N11 N7 2.791(2) . no
N7 H14C 2.9261 2_475 no
N7 H11 2.5248 . no
N11 H7 2.7581 . no
C3 O12 2.934(3) . no
C6 O8 3.093(2) . no
C6 C10 3.561(3) 2_565 no
C10 O12 3.220(3) 1_445 no
C10 C6 3.561(3) 2_464 no
C14 O9 3.335(3) 2_574 no
C14 N7 3.287(3) 2_574 no
C3 H14A 3.0985 2_575 no
C4 H14A 3.0498 2_575 no
C5 H10C 3.0749 2_555 no
C8 H6 2.9191 . no
C8 H14B 3.0345 2_465 no
C8 H11 3.0765 1_545 no
C10 H14C 2.9362 1_445 no
C12 H3 2.7650 . no
C14 H7 2.8625 2_574 no
H3 O12 2.4514 . no
H3 C12 2.7650 . no
H3 H14A 2.5425 2_575 no
H4 H14A 2.4413 2_575 no
H5 O8 2.6811 2_555 no
H5 H10C 2.4394 2_555 no
H6 O8 2.8894 . no
H6 C8 2.9191 . no
H6 O12 2.8424 2_465 no
H7 O8 2.0166 1_565 no
H7 N11 2.7581 . no
H7 H11 2.2523 . no
H7 C14 2.8625 2_475 no
H7 H14B 2.5811 2_475 no
H10A O12 2.6457 1_455 no
H10A H14C 2.2768 1_445 no
H10B O8 2.5988 . no
H10B O12 2.8309 1_445 no
H10C O8 2.6567 . no
H10C C5 3.0749 2_454 no
H10C H5 2.4394 2_454 no
H11 O8 2.1254 1_565 no
H11 N7 2.5248 . no
H11 C8 3.0765 1_565 no
H11 H7 2.2523 . no
H14A O9 2.6735 2_574 no
H14A C3 3.0985 2_474 no
H14A C4 3.0498 2_474 no
H14A H3 2.5425 2_474 no
H14A H4 2.4413 2_474 no
H14B O12 2.6039 . no
H14B O8 2.7812 2_564 no
H14B C8 3.0345 2_564 no
H14B H7 2.5811 2_574 no
H14C O12 2.6038 . no
H14C O12 2.8985 1_565 no
H14C C10 2.9362 1_665 no
H14C H10A 2.2768 1_665 no
H14C N7 2.9261 2_574 no

loop_
_geom_hbond_atom_site_label_D
_geom_hbond_atom_site_label_H
_geom_hbond_atom_site_label_A
_geom_hbond_site_symmetry_A
_geom_hbond_distance_DH
_geom_hbond_distance_HA
_geom_hbond_distance_DA
_geom_hbond_angle_DHA
_geom_hbond_publ_flag
N7 H7 O8 1_565 0.86 2.02 2.819(2) 155 yes
N11 H11 O8 1_565 0.86 2.13 2.976(2) 170 yes
C3 H3 O12 . 0.93 2.45 2.934(3) 112 no

loop_
_geom_torsion_atom_site_label_1
_geom_torsion_atom_site_label_2
_geom_torsion_atom_site_label_3
_geom_torsion_atom_site_label_4
_geom_torsion
_geom_torsion_publ_flag
C10 O9 C8 O8 -5.0(3) no
C10 O9 C8 N7 175.17(15) yes
C14 O13 C12 O12 -0.8(3) no
C14 O13 C12 N11 -179.04(16) yes
C1 N7 C8 O9 174.24(15) no
C8 N7 C1 C2 123.6(2) no
C8 N7 C1 C6 -57.2(2) yes
C1 N7 C8 O8 -5.6(3) no
C12 N11 C2 C3 31.7(3) yes
C2 N11 C12 O12 3.4(3) no
C12 N11 C2 C1 -150.73(18) no
C2 N11 C12 O13 -178.46(16) no
C6 C1 C2 N11 -176.99(17) no
N7 C1 C2 N11 2.2(3) no
N7 C1 C2 C3 179.91(17) no
C2 C1 C6 C5 -2.0(3) no
C6 C1 C2 C3 0.7(3) no
N7 C1 C6 C5 178.76(18) no
N11 C2 C3 C4 178.40(19) no
C1 C2 C3 C4 0.8(3) no
C2 C3 C4 C5 -1.0(3) no
C3 C4 C5 C6 -0.3(3) no
C4 C5 C6 C1 1.8(3) no

loop_
_cod_related_entry_id
_cod_related_entry_database
_cod_related_entry_code
1 ChemSpider 224386
